data_7035096
loop_
_publ_author_name
'Roy, Subhasis'
'Choubey, Somnath'
'Bhar, Kishalay'
'Sikdar, Nivedita'
'Costa, Jos\'e S\'anchez'
'Mitra, Partha'
'Ghosh, Barindra Kumar'

_publ_section_title
;
 Counter anion dependent gradual spin transition in a 1D cobalt(ii)
 coordination polymer.
;
_journal_issue 17
_journal_name_full 'Dalton transactions (Cambridge, England : 2003)'
_journal_page_first 7774
_journal_page_last 7776
_journal_paper_doi 10.1039/c5dt00056d
_journal_volume 44
_journal_year 2015
_chemical_formula_sum 'C28 H22 Co F6 N7 P'
_chemical_formula_weight 660.43
_chemical_name_systematic
;
 ?
;
_space_group_IT_number 14
_symmetry_cell_setting monoclinic
_symmetry_space_group_name_Hall '-P 2ybc'
_symmetry_space_group_name_H-M 'P 1 21/c 1'
_atom_sites_solution_hydrogens geom
_atom_sites_solution_primary direct
_atom_sites_solution_secondary difmap
_audit_creation_method SHELXL-97
_audit_update_record
;
2015-03-27 deposited with the CCDC.
2015-03-31 downloaded from the CCDC.
;
_cell_angle_alpha 90.00
_cell_angle_beta 90.757(4)
_cell_angle_gamma 90.00
_cell_formula_units_Z 4
_cell_length_a 15.2367(13)
_cell_length_b 8.7181(8)
_cell_length_c 20.8325(19)
_cell_measurement_temperature 100(2)
_cell_volume 2767.0(4)
_computing_cell_refinement 'Bruker sAINT'
_computing_data_collection 'Bruker APEX2'
_computing_data_reduction 'BRUKER SAINT A'
_computing_molecular_graphics 'Bruker SHELXTL'
_computing_publication_material 'Bruker SHELXTL'
_computing_structure_refinement 'SHELXL-97 (Sheldrick, 1997)'
_computing_structure_solution 'SHELXS-97 (Sheldrick, 2008)'
_diffrn_ambient_temperature 100(2)
_diffrn_measured_fraction_theta_full 0.990
_diffrn_measured_fraction_theta_max 0.990
_diffrn_radiation_monochromator graphite
_diffrn_radiation_source 'fine-focus sealed tube'
_diffrn_radiation_type MoK\a
_diffrn_radiation_wavelength 0.71073
_diffrn_reflns_av_R_equivalents 0.0884
_diffrn_reflns_av_sigmaI/netI 0.0425
_diffrn_reflns_limit_h_max 18
_diffrn_reflns_limit_h_min -18
_diffrn_reflns_limit_k_max 10
_diffrn_reflns_limit_k_min -10
_diffrn_reflns_limit_l_max 24
_diffrn_reflns_limit_l_min -24
_diffrn_reflns_number 46926
_diffrn_reflns_theta_full 25.10
_diffrn_reflns_theta_max 25.10
_diffrn_reflns_theta_min 2.35
_exptl_absorpt_coefficient_mu 0.752
_exptl_absorpt_correction_T_max 0.9563
_exptl_absorpt_correction_T_min 0.9152
_exptl_absorpt_correction_type empirical
_exptl_absorpt_process_details SADABS
_exptl_crystal_colour 'dark red'
_exptl_crystal_density_diffrn 1.585
_exptl_crystal_density_method 'not measured'
_exptl_crystal_description 'hexagonal shaped'
_exptl_crystal_F_000 1340
_exptl_crystal_size_max 0.12
_exptl_crystal_size_mid 0.09
_exptl_crystal_size_min 0.06
_refine_diff_density_max 1.275
_refine_diff_density_min -1.000
_refine_diff_density_rms 0.141
_refine_ls_extinction_method none
_refine_ls_goodness_of_fit_ref 1.241
_refine_ls_hydrogen_treatment mixed
_refine_ls_matrix_type full
_refine_ls_number_parameters 393
_refine_ls_number_reflns 4877
_refine_ls_number_restraints 30
_refine_ls_restrained_S_all 1.237
_refine_ls_R_factor_all 0.1213
_refine_ls_R_factor_gt 0.1106
_refine_ls_shift/su_max 0.000
_refine_ls_shift/su_mean 0.000
_refine_ls_structure_factor_coef Fsqd
_refine_ls_weighting_details 'calc w=1/[\s^2^(Fo^2^)+(0.0000P)^2^+42.4694P] where P=(Fo^2^+2Fc^2^)/3'
_refine_ls_weighting_scheme calc
_refine_ls_wR_factor_gt 0.2226
_refine_ls_wR_factor_ref 0.2273
_reflns_number_gt 4329
_reflns_number_total 4877
_reflns_threshold_expression >2sigma(I)
_cod_data_source_file c5dt00056d2.cif
_cod_data_source_block 1.PF6_LT
_cod_depositor_comments
;
The following automatic conversions were performed:

'_symmetry_cell_setting' value 'Monoclinic' changed to 'monoclinic'
according to
/usr/data/users/saulius/crontab/automatic-downloads/rss-feeds/RSC/lib/dictionaries/cif_core.dic
dictionary named 'cif_core.dic' version 2.4.2 from 2011-04-26.

Automatic conversion script
Id: cif_fix_values 3271 2015-04-21 07:52:19Z andrius 

 Adding full bibliography for 7035095--7035096.cif.
;
_cod_original_sg_symbol_H-M P21/c
_cod_database_code 7035096

loop_
_symmetry_equiv_pos_as_xyz
'x, y, z'
'-x, y+1/2, -z+1/2'
'-x, -y, -z'
'x, -y-1/2, z-1/2'

loop_
_atom_site_label
_atom_site_type_symbol
_atom_site_fract_x
_atom_site_fract_y
_atom_site_fract_z
_atom_site_U_iso_or_equiv
_atom_site_adp_type
_atom_site_occupancy
_atom_site_symmetry_multiplicity
_atom_site_calc_flag
_atom_site_refinement_flags
_atom_site_disorder_assembly
_atom_site_disorder_group
C5 C 0.5866(5) 0.4491(9) 0.2495(4) 0.0193(16) Uani 1 1 d . . .
C4 C 0.5013(5) 0.4352(11) 0.2274(4) 0.030(2) Uani 1 1 d . . .
H2 H 0.4541 0.4250 0.2564 0.036 Uiso 1 1 calc R . .
C3 C 0.4861(7) 0.4364(15) 0.1610(5) 0.051(3) Uani 1 1 d . . .
H3 H 0.4282 0.4247 0.1443 0.062 Uiso 1 1 calc R . .
C2 C 0.5547(7) 0.4544(16) 0.1208(4) 0.054(3) Uani 1 1 d . . .
H4 H 0.5453 0.4577 0.0756 0.064 Uiso 1 1 calc R . .
C6 C 0.6113(4) 0.4454(8) 0.3177(4) 0.0166(16) Uani 1 1 d . A .
C7 C 0.5433(5) 0.4322(10) 0.3682(4) 0.0223(18) Uani 1 1 d . . .
C8 C 0.4756(5) 0.5407(13) 0.3689(4) 0.033(2) Uani 1 1 d . . .
H8 H 0.4742 0.6223 0.3387 0.040 Uiso 1 1 calc R . .
C9 C 0.4100(6) 0.5268(16) 0.4150(5) 0.050(3) Uani 1 1 d . . .
H9 H 0.3650 0.6020 0.4171 0.059 Uiso 1 1 calc R . .
C10 C 0.4099(6) 0.4069(16) 0.4569(5) 0.054(3) Uani 1 1 d . . .
H10 H 0.3637 0.3967 0.4868 0.065 Uiso 1 1 calc R . .
C11 C 0.4780(7) 0.2983(15) 0.4558(5) 0.051(3) Uani 1 1 d . . .
H11 H 0.4782 0.2160 0.4857 0.061 Uiso 1 1 calc R . .
C12 C 0.5453(6) 0.3102(12) 0.4113(4) 0.037(2) Uani 1 1 d . . .
H12 H 0.5914 0.2369 0.4105 0.045 Uiso 1 1 calc R . .
C13 C 0.7410(9) 0.414(2) 0.3893(7) 0.018(3) Uani 0.62(2) 1 d PU A 1
H13A H 0.7504 0.3020 0.3932 0.021 Uiso 0.62(2) 1 calc PR A 1
H13B H 0.7060 0.4490 0.4262 0.021 Uiso 0.62(2) 1 calc PR A 1
C14 C 0.8297(12) 0.499(2) 0.3880(8) 0.018(4) Uani 0.62(2) 1 d PU A 1
H14A H 0.8221 0.6079 0.3995 0.021 Uiso 0.62(2) 1 calc PR A 1
H14B H 0.8719 0.4514 0.4186 0.021 Uiso 0.62(2) 1 calc PR A 1
C13A C 0.7356(15) 0.488(4) 0.3911(11) 0.018(3) Uani 0.38(2) 1 d PU A 2
H13C H 0.7332 0.6002 0.3990 0.021 Uiso 0.38(2) 1 calc PR A 2
H13D H 0.7048 0.4350 0.4262 0.021 Uiso 0.38(2) 1 calc PR A 2
C14A C 0.8258(18) 0.437(4) 0.3875(14) 0.015(6) Uani 0.38(2) 1 d PU A 2
H14C H 0.8286 0.3239 0.3926 0.018 Uiso 0.38(2) 1 calc PR A 2
H14D H 0.8614 0.4845 0.4222 0.018 Uiso 0.38(2) 1 calc PR A 2
C15 C 0.9416(5) 0.5082(9) 0.3053(4) 0.0249(18) Uani 1 1 d . A .
C16 C 1.0165(5) 0.5224(11) 0.3507(4) 0.0270(18) Uani 1 1 d . . .
C17 C 1.0152(5) 0.6425(11) 0.3968(4) 0.032(2) Uani 1 1 d . . .
H17 H 0.9670 0.7112 0.3983 0.039 Uiso 1 1 calc R . .
C18 C 1.0851(6) 0.6581(15) 0.4393(5) 0.047(3) Uani 1 1 d . . .
H18 H 1.0848 0.7376 0.4705 0.056 Uiso 1 1 calc R . .
C19 C 1.1551(6) 0.5590(13) 0.4365(5) 0.039(2) Uani 1 1 d . . .
H19 H 1.2026 0.5698 0.4661 0.046 Uiso 1 1 calc R . .
C20 C 1.1570(5) 0.4453(13) 0.3915(4) 0.038(3) Uani 1 1 d . . .
H20 H 1.2055 0.3772 0.3895 0.046 Uiso 1 1 calc R . .
C21 C 1.0868(5) 0.4304(12) 0.3487(4) 0.032(2) Uani 1 1 d . . .
H21 H 1.0888 0.3523 0.3169 0.039 Uiso 1 1 calc R . .
C22 C 0.9531(5) 0.5199(10) 0.2353(4) 0.0260(18) Uani 1 1 d . A .
C23 C 1.0329(5) 0.5584(10) 0.2066(5) 0.033(2) Uani 1 1 d . . .
H23 H 1.0839 0.5759 0.2323 0.039 Uiso 1 1 calc R . .
C24 C 1.0365(6) 0.5705(13) 0.1414(5) 0.043(3) Uani 1 1 d . . .
H24 H 1.0904 0.5945 0.1214 0.051 Uiso 1 1 calc R . .
C25 C 0.9616(7) 0.5478(14) 0.1046(5) 0.048(3) Uani 1 1 d . . .
H25 H 0.9624 0.5583 0.0593 0.058 Uiso 1 1 calc R . .
C26 C 0.8839(6) 0.5083(12) 0.1367(4) 0.036(2) Uani 1 1 d . A .
H26 H 0.8325 0.4876 0.1118 0.043 Uiso 1 1 calc R . .
C27 C 0.7445(5) 0.1082(10) 0.2421(4) 0.0226(18) Uani 1 1 d . A .
C28 C 0.7361(5) -0.1531(9) 0.2487(4) 0.0197(17) Uani 1 1 d . A .
C1 C 0.6396(6) 0.4680(13) 0.1468(4) 0.040(2) Uani 1 1 d . . .
H55 H 0.6878 0.4806 0.1189 0.049 Uiso 1 1 calc R . .
N1 N 0.6539(4) 0.4637(9) 0.2088(3) 0.0241(15) Uani 1 1 d . . .
N2 N 0.6945(4) 0.4502(7) 0.3278(3) 0.0167(13) Uani 1 1 d . . .
N3 N 0.8613(4) 0.4837(8) 0.3214(3) 0.0184(14) Uani 1 1 d . . .
N4 N 0.8795(4) 0.4990(8) 0.1999(3) 0.0247(16) Uani 1 1 d . . .
N5 N 0.7755(4) 0.2269(8) 0.2434(4) 0.0282(17) Uani 1 1 d . . .
N6 N 0.7019(4) -0.0212(9) 0.2382(4) 0.0322(18) Uani 1 1 d . . .
N7 N 0.7581(4) -0.2780(9) 0.2548(4) 0.0325(18) Uani 1 1 d . . .
P2 P 0.7427(2) 0.9374(5) 0.46074(17) 0.0217(8) Uani 0.711(5) 1 d PU B 1
F1 F 0.6986(5) 0.7889(10) 0.4280(4) 0.0438(10) Uani 0.711(5) 1 d P B 1
F2 F 0.7816(5) 1.0876(10) 0.4936(4) 0.0438(10) Uani 0.711(5) 1 d P B 1
F6 F 0.8349(5) 0.8707(10) 0.4449(4) 0.0438(10) Uani 0.711(5) 1 d P B 1
F3 F 0.7449(10) 0.8539(13) 0.5281(7) 0.0438(10) Uani 0.711(5) 1 d P B 1
F4 F 0.6426(7) 1.0032(12) 0.4758(4) 0.0438(10) Uani 0.711(5) 1 d P B 1
F5 F 0.7385(6) 1.0284(11) 0.3930(4) 0.0438(10) Uani 0.711(5) 1 d P B 1
F1A F 0.6399(17) 0.961(3) 0.4620(11) 0.0438(10) Uani 0.289(5) 1 d P B 2
F2A F 0.8399(13) 1.049(3) 0.4741(9) 0.0438(10) Uani 0.289(5) 1 d P B 2
F6A F 0.7609(13) 0.857(3) 0.4253(9) 0.0438(10) Uani 0.289(5) 1 d P B 2
F4A F 0.7189(13) 1.150(3) 0.5086(9) 0.0438(10) Uani 0.289(5) 1 d P B 2
P2A P 0.7368(7) 1.0069(13) 0.4671(5) 0.0217(8) Uani 0.289(5) 1 d P B 2
F5A F 0.7328(14) 1.101(3) 0.4030(10) 0.0438(10) Uani 0.289(5) 1 d P B 2
F3A F 0.748(2) 0.891(3) 0.5315(17) 0.0438(10) Uani 0.289(5) 1 d P B 2
Co1 Co 0.77168(6) 0.47299(11) 0.25620(5) 0.0149(3) Uani 1 1 d . . .

loop_
_atom_site_aniso_label
_atom_site_aniso_U_11
_atom_site_aniso_U_22
_atom_site_aniso_U_33
_atom_site_aniso_U_23
_atom_site_aniso_U_13
_atom_site_aniso_U_12
C5 0.018(4) 0.016(4) 0.024(4) -0.002(3) -0.002(3) 0.009(3)
C4 0.024(4) 0.035(5) 0.030(5) -0.002(4) -0.001(4) 0.013(4)
C3 0.034(5) 0.082(9) 0.038(6) -0.009(6) -0.020(4) 0.011(6)
C2 0.056(7) 0.090(9) 0.015(4) -0.002(5) -0.012(4) 0.014(7)
C6 0.013(3) 0.013(4) 0.023(4) 0.000(3) -0.001(3) 0.001(3)
C7 0.015(4) 0.031(5) 0.021(4) -0.001(3) 0.002(3) -0.012(3)
C8 0.016(4) 0.055(6) 0.028(5) -0.011(4) 0.007(3) -0.001(4)
C9 0.025(5) 0.088(9) 0.036(5) -0.030(6) 0.014(4) -0.019(5)
C10 0.021(5) 0.103(10) 0.039(6) -0.017(7) 0.010(4) -0.033(6)
C11 0.046(6) 0.082(9) 0.025(5) 0.011(5) -0.003(4) -0.037(6)
C12 0.025(4) 0.054(6) 0.032(5) 0.012(5) -0.006(4) -0.019(4)
C13 0.018(4) 0.022(7) 0.013(4) 0.001(6) -0.002(3) -0.001(6)
C14 0.021(6) 0.015(7) 0.018(6) -0.001(6) 0.001(5) -0.001(6)
C13A 0.018(4) 0.022(7) 0.013(4) 0.001(6) -0.002(3) -0.001(6)
C14A 0.011(8) 0.014(10) 0.020(9) 0.002(8) 0.000(6) -0.002(8)
C15 0.019(4) 0.019(4) 0.037(5) -0.004(4) -0.003(3) 0.001(3)
C16 0.018(4) 0.035(5) 0.028(4) 0.002(4) -0.001(3) -0.001(4)
C17 0.019(4) 0.038(5) 0.040(5) -0.005(4) -0.008(4) 0.000(4)
C18 0.026(5) 0.075(8) 0.040(6) -0.014(6) -0.009(4) -0.009(5)
C19 0.025(4) 0.058(7) 0.033(5) 0.012(5) -0.004(4) 0.001(4)
C20 0.019(4) 0.073(8) 0.022(4) 0.013(5) 0.001(3) -0.001(5)
C21 0.017(4) 0.050(6) 0.029(5) 0.011(4) 0.005(3) 0.001(4)
C22 0.015(4) 0.026(4) 0.037(5) -0.011(4) 0.006(3) 0.001(3)
C23 0.020(4) 0.029(5) 0.049(6) -0.012(4) 0.008(4) -0.004(4)
C24 0.028(5) 0.055(7) 0.045(6) -0.003(5) 0.022(4) -0.001(5)
C25 0.042(6) 0.072(8) 0.031(5) -0.012(5) 0.009(4) -0.007(6)
C26 0.030(5) 0.046(6) 0.031(5) -0.013(4) 0.008(4) -0.005(4)
C27 0.011(4) 0.027(5) 0.030(5) -0.004(4) 0.002(3) 0.007(3)
C28 0.007(3) 0.022(5) 0.030(4) 0.002(4) 0.000(3) 0.002(3)
C1 0.046(5) 0.056(7) 0.019(4) 0.003(5) 0.006(4) -0.002(5)
N1 0.025(3) 0.034(4) 0.014(3) -0.003(3) 0.000(3) 0.002(3)
N2 0.018(3) 0.018(3) 0.014(3) -0.003(3) 0.002(2) -0.001(3)
N3 0.011(3) 0.023(4) 0.021(3) -0.007(3) 0.004(2) 0.002(3)
N4 0.021(3) 0.027(4) 0.025(4) -0.005(3) -0.002(3) -0.011(3)
N5 0.015(3) 0.017(4) 0.053(5) -0.010(3) 0.004(3) -0.001(3)
N6 0.014(3) 0.024(4) 0.058(5) 0.000(4) -0.007(3) 0.003(3)
N7 0.017(3) 0.033(5) 0.048(5) 0.005(4) 0.007(3) -0.007(3)
P2 0.0197(12) 0.026(2) 0.0198(14) 0.0005(19) 0.0024(10) 0.0075(18)
F1 0.0408(15) 0.057(3) 0.0339(17) 0.0078(17) 0.0005(13) -0.0019(18)
F2 0.0408(15) 0.057(3) 0.0339(17) 0.0078(17) 0.0005(13) -0.0019(18)
F6 0.0408(15) 0.057(3) 0.0339(17) 0.0078(17) 0.0005(13) -0.0019(18)
F3 0.0408(15) 0.057(3) 0.0339(17) 0.0078(17) 0.0005(13) -0.0019(18)
F4 0.0408(15) 0.057(3) 0.0339(17) 0.0078(17) 0.0005(13) -0.0019(18)
F5 0.0408(15) 0.057(3) 0.0339(17) 0.0078(17) 0.0005(13) -0.0019(18)
F1A 0.0408(15) 0.057(3) 0.0339(17) 0.0078(17) 0.0005(13) -0.0019(18)
F2A 0.0408(15) 0.057(3) 0.0339(17) 0.0078(17) 0.0005(13) -0.0019(18)
F6A 0.0408(15) 0.057(3) 0.0339(17) 0.0078(17) 0.0005(13) -0.0019(18)
F4A 0.0408(15) 0.057(3) 0.0339(17) 0.0078(17) 0.0005(13) -0.0019(18)
P2A 0.0197(12) 0.026(2) 0.0198(14) 0.0005(19) 0.0024(10) 0.0075(18)
F5A 0.0408(15) 0.057(3) 0.0339(17) 0.0078(17) 0.0005(13) -0.0019(18)
F3A 0.0408(15) 0.057(3) 0.0339(17) 0.0078(17) 0.0005(13) -0.0019(18)
Co1 0.0073(4) 0.0104(5) 0.0272(6) -0.0016(5) 0.0038(4) -0.0015(4)

loop_
_atom_type_symbol
_atom_type_description
_atom_type_scat_dispersion_real
_atom_type_scat_dispersion_imag
_atom_type_scat_source
C C 0.0033 0.0016 'International Tables Vol C Tables 4.2.6.8 and 6.1.1.4'
H H 0.0000 0.0000 'International Tables Vol C Tables 4.2.6.8 and 6.1.1.4'
N N 0.0061 0.0033 'International Tables Vol C Tables 4.2.6.8 and 6.1.1.4'
F F 0.0171 0.0103 'International Tables Vol C Tables 4.2.6.8 and 6.1.1.4'
P P 0.1023 0.0942 'International Tables Vol C Tables 4.2.6.8 and 6.1.1.4'
Co Co 0.3494 0.9721 'International Tables Vol C Tables 4.2.6.8 and 6.1.1.4'

loop_
_geom_angle_atom_site_label_1
_geom_angle_atom_site_label_2
_geom_angle_atom_site_label_3
_geom_angle
_geom_angle_site_symmetry_3
N1 C5 C4 121.4(7) .
N1 C5 C6 115.1(6) .
C4 C5 C6 123.5(7) .
C5 C4 C3 118.2(8) .
C2 C3 C4 119.5(9) .
C3 C2 C1 119.0(8) .
N2 C6 C5 113.5(6) .
N2 C6 C7 125.6(7) .
C5 C6 C7 120.8(6) .
C12 C7 C8 121.3(8) .
C12 C7 C6 120.3(8) .
C8 C7 C6 118.4(7) .
C7 C8 C9 118.8(10) .
C10 C9 C8 120.8(11) .
C9 C10 C11 120.0(9) .
C12 C11 C10 120.7(10) .
C7 C12 C11 118.3(10) .
N2 C13 C14 106.9(12) .
N3 C14 C13 105.7(13) .
C14A C13A N2 106(2) .
C13A C14A N3 108(2) .
N3 C15 C22 113.1(7) .
N3 C15 C16 125.0(8) .
C22 C15 C16 121.9(7) .
C21 C16 C17 118.7(8) .
C21 C16 C15 122.7(8) .
C17 C16 C15 118.5(8) .
C18 C17 C16 119.2(9) .
C19 C18 C17 120.2(10) .
C20 C19 C18 120.6(9) .
C19 C20 C21 119.1(9) .
C16 C21 C20 122.2(10) .
N4 C22 C23 121.4(8) .
N4 C22 C15 115.0(7) .
C23 C22 C15 123.5(8) .
C24 C23 C22 119.3(9) .
C23 C24 C25 119.9(8) .
C24 C25 C26 117.7(9) .
N4 C26 C25 122.8(9) .
N5 C27 N6 174.2(9) .
N7 C28 N6 171.9(9) .
N1 C1 C2 121.4(9) .
C1 N1 C5 120.5(7) .
C1 N1 Co1 127.6(6) .
C5 N1 Co1 111.9(5) .
C6 N2 C13 126.3(8) .
C6 N2 C13A 123.7(11) .
C13 N2 C13A 25.4(9) .
C6 N2 Co1 119.4(5) .
C13 N2 Co1 113.6(6) .
C13A N2 Co1 114.2(10) .
C15 N3 C14 123.4(9) .
C15 N3 C14A 128.4(12) .
C14 N3 C14A 20.6(9) .
C15 N3 Co1 119.6(6) .
C14 N3 Co1 115.5(8) .
C14A N3 Co1 111.4(11) .
C26 N4 C22 118.9(7) .
C26 N4 Co1 129.1(6) .
C22 N4 Co1 111.8(5) .
C27 N5 Co1 153.4(6) .
C28 N6 C27 124.4(7) .
C28 N7 Co1 167.2(7) 1_545
F6 P2 F3 90.4(6) .
F6 P2 F2 93.8(5) .
F3 P2 F2 89.6(5) .
F6 P2 F1 89.0(5) .
F3 P2 F1 90.6(5) .
F2 P2 F1 177.2(5) .
F6 P2 F5 91.4(5) .
F3 P2 F5 177.8(6) .
F2 P2 F5 89.0(5) .
F1 P2 F5 90.7(5) .
F6 P2 F4 177.7(6) .
F3 P2 F4 90.0(7) .
F2 P2 F4 88.4(5) .
F1 P2 F4 88.8(5) .
F5 P2 F4 88.3(5) .
F1A P2A F4A 94.3(13) .
F1A P2A F5A 93.0(13) .
F4A P2A F5A 92.8(12) .
F1A P2A F6A 88.6(13) .
F4A P2A F6A 176.9(13) .
F5A P2A F6A 88.3(12) .
F1A P2A F2A 177.5(15) .
F4A P2A F2A 86.9(12) .
F5A P2A F2A 89.2(12) .
F6A P2A F2A 90.2(12) .
F1A P2A F3A 89.1(16) .
F4A P2A F3A 93.2(14) .
F5A P2A F3A 173.5(16) .
F6A P2A F3A 85.7(14) .
F2A P2A F3A 88.6(14) .
N3 Co1 N2 83.9(3) .
N3 Co1 N1 163.8(2) .
N2 Co1 N1 80.1(2) .
N3 Co1 N4 80.2(3) .
N2 Co1 N4 164.1(3) .
N1 Co1 N4 115.9(3) .
N3 Co1 N5 96.6(3) .
N2 Co1 N5 90.6(3) .
N1 Co1 N5 85.7(3) .
N4 Co1 N5 90.9(3) .
N3 Co1 N7 91.6(3) 1_565
N2 Co1 N7 93.1(3) 1_565
N1 Co1 N7 87.2(3) 1_565
N4 Co1 N7 87.6(3) 1_565
N5 Co1 N7 171.3(3) 1_565

loop_
_geom_bond_atom_site_label_1
_geom_bond_atom_site_label_2
_geom_bond_distance
_geom_bond_site_symmetry_2
C5 N1 1.345(10) .
C5 C4 1.378(11) .
C5 C6 1.466(10) .
C4 C3 1.398(13) .
C3 C2 1.358(15) .
C2 C1 1.402(14) .
C6 N2 1.282(9) .
C6 C7 1.491(10) .
C7 C12 1.392(12) .
C7 C8 1.399(12) .
C8 C9 1.400(12) .
C9 C10 1.361(18) .
C10 C11 1.405(18) .
C11 C12 1.396(13) .
C13 N2 1.490(15) .
C13 C14 1.54(2) .
C14 N3 1.480(18) .
C13A C14A 1.45(4) .
C13A N2 1.49(2) .
C14A N3 1.54(3) .
C15 N3 1.291(10) .
C15 C22 1.476(12) .
C15 C16 1.477(11) .
C16 C21 1.340(12) .
C16 C17 1.420(13) .
C17 C18 1.383(12) .
C18 C19 1.374(14) .
C19 C20 1.365(15) .
C20 C21 1.389(12) .
C22 N4 1.345(10) .
C22 C23 1.403(11) .
C23 C24 1.363(13) .
C24 C25 1.380(14) .
C25 C26 1.410(13) .
C26 N4 1.323(11) .
C27 N5 1.137(11) .
C27 N6 1.304(11) .
C28 N7 1.146(11) .
C28 N6 1.281(11) .
C1 N1 1.307(10) .
N1 Co1 2.039(6) .
N2 Co1 1.921(6) .
N3 Co1 1.916(6) .
N4 Co1 2.043(7) .
N5 Co1 2.163(7) .
N7 Co1 2.181(8) 1_545
P2 F6 1.559(9) .
P2 F3 1.581(14) .
P2 F2 1.589(10) .
P2 F1 1.606(9) .
P2 F5 1.620(9) .
P2 F4 1.663(11) .
F1A P2A 1.53(3) .
F2A P2A 1.62(2) .
F6A P2A 1.61(2) .
F4A P2A 1.55(2) .
P2A F5A 1.57(2) .
P2A F3A 1.69(4) .
Co1 N7 2.181(8) 1_565
